data_2203786
loop_
_publ_author_name
'Guo-Bin Zhou'
'Peng-Fei Zhang'
'Zhen-Chu Chen'
'Yuan-Jiang Pan'

_publ_section_title
;Ethyl
 (<i>E</i>)-2-(1<i>H</i>-benzotriazol-1-yl)-3-(<i>N</i>-benzylamino)but-2-enoate
;
_journal_issue 6
_journal_name_full 'Acta Crystallographica Section E'
_journal_page_first o1021
_journal_page_last o1022
_journal_paper_doi 10.1107/S1600536804011250
_journal_volume 60
_journal_year 2004
_chemical_formula_iupac 'C19 H20 N4 O2'
_chemical_formula_moiety 'C19 H20 N4 O2'
_chemical_formula_sum 'C19 H20 N4 O2'
_chemical_formula_weight 336.39
_chemical_name_systematic
;
(E)-1-[1-ethoxycarbonyl-2(N-benzylamino)-1-propenyl]benzotriazole.
;
_space_group_IT_number 13
_symmetry_cell_setting monoclinic
_symmetry_space_group_name_Hall '-P 2yc'
_symmetry_space_group_name_H-M 'P 1 2/c 1'
_audit_creation_method 'from TEXRAY.INF file'
_cell_angle_alpha 90
_cell_angle_beta 109.01(2)
_cell_angle_gamma 90
_cell_formula_units_Z 4
_cell_length_a 13.071(3)
_cell_length_b 8.3600(10)
_cell_length_c 17.418(4)
_cell_measurement_reflns_used 20
_cell_measurement_temperature 293.0
_cell_measurement_theta_max 21.57
_cell_measurement_theta_min 19.39
_cell_volume 1799.5(7)
_computing_cell_refinement 'MSC/AFC Diffractometer Control Software'
_computing_data_collection
;
MSC/AFC Diffractometer Control Software
(Molecular Structure Corporation, 1992)
;
_computing_data_reduction 'PROCESS in TEXSAN (Molecular Structure Corporation, 1992)'
_computing_publication_material 'FINISH in TEXSAN'
_computing_structure_refinement 'LS in TEXSAN'
_computing_structure_solution 'SHELXS86 (Sheldrick, 1985)'
_diffrn_ambient_temperature 293.0
_diffrn_measured_fraction_theta_full 1.000
_diffrn_measured_fraction_theta_max 1.000
_diffrn_measurement_device 'Rigaku AFC-7R'
_diffrn_measurement_method \w/2\q
_diffrn_radiation_monochromator graphite
_diffrn_radiation_type MoK\a
_diffrn_radiation_wavelength 0.7107
_diffrn_reflns_av_R_equivalents 0.083
_diffrn_reflns_limit_h_max 15
_diffrn_reflns_limit_h_min 0
_diffrn_reflns_limit_k_max 10
_diffrn_reflns_limit_k_min 0
_diffrn_reflns_limit_l_max 19
_diffrn_reflns_limit_l_min -21
_diffrn_reflns_number 4128
_diffrn_reflns_theta_full 27.50
_diffrn_reflns_theta_max 27.5027
_diffrn_standards_decay_% -0.74
_diffrn_standards_interval_count 200
_diffrn_standards_number 3
_exptl_absorpt_coefficient_mu 0.083
_exptl_absorpt_correction_type none
_exptl_crystal_colour colorless
_exptl_crystal_density_diffrn 1.241
_exptl_crystal_density_method 'not measured'
_exptl_crystal_description prismatic
_exptl_crystal_F_000 712.00
_exptl_crystal_size_max 0.300
_exptl_crystal_size_mid 0.300
_exptl_crystal_size_min 0.200
_refine_diff_density_max 0.1496
_refine_diff_density_min -0.1548
_refine_ls_extinction_coef 35.72402
_refine_ls_extinction_method Zachariasen_type_2_Gaussian_isotropic
_refine_ls_goodness_of_fit_obs 1.18
_refine_ls_hydrogen_treatment mixed
_refine_ls_matrix_type full
_refine_ls_number_parameters 227
_refine_ls_number_reflns 2395
_refine_ls_number_restraints 0
_refine_ls_R_factor_obs 0.0420
_refine_ls_shift/esd_max 0.0010
_refine_ls_structure_factor_coef F
_refine_ls_weighting_scheme sigma
_refine_ls_wR_factor_obs 0.0510
_reflns_number_gt 3791
_reflns_number_total 3976
_reflns_threshold_expression I>2.5\s(I)
_cod_data_source_file na6321.cif
_cod_data_source_block I
_cod_original_cell_volume 1799.7(7)
_cod_original_sg_symbol_H-M 'P 2/c'
_cod_database_code 2203786
_cod_database_fobs_code 2203786

loop_
_symmetry_equiv_pos_as_xyz
'   +x,   +y,   +z'
'   -x,   +y,1/2-z'
'   -x,   -y,   -z'
'   +x,   -y,1/2+z'

loop_
_atom_site_label
_atom_site_fract_x
_atom_site_fract_y
_atom_site_fract_z
_atom_site_U_iso_or_equiv
_atom_site_adp_type
_atom_site_calc_flag
_atom_site_refinement_flags
_atom_site_occupancy
_atom_site_type_symbol
O1 0.52812(9) 0.06990(10) 0.66653(7) 0.0587 Uani d . 1 O
O2 0.58444(9) 0.15740(10) 0.56502(7) 0.0562 Uani d . 1 O
N1 0.67680(10) -0.0707(2) 0.79173(9) 0.0586 Uani d . 1 N
N2 0.78450(10) 0.0457(2) 0.63105(8) 0.0552 Uani d . 1 N
N3 0.80840(10) -0.0757(2) 0.58730(10) 0.0688 Uani d . 1 N
N4 0.88390(10) -0.0284(2) 0.55900(10) 0.0755 Uani d . 1 N
C1 0.74280(10) -0.0508(2) 0.74790(10) 0.0525 Uani d . 1 C
C2 0.70850(10) 0.0245(2) 0.67360(10) 0.0512 Uani d . 1 C
C3 0.60040(10) 0.0837(2) 0.63650(10) 0.0492 Uani d . 1 C
C4 0.8564(2) -0.1127(3) 0.78310(10) 0.0752 Uani d . 1 C
C5 0.91040(10) 0.1272(3) 0.58400(10) 0.0613 Uani d . 1 C
C6 0.9861(2) 0.2309(3) 0.56970(10) 0.0804 Uani d . 1 C
C7 0.9926(2) 0.3791(4) 0.60160(10) 0.0900 Uani d . 1 C
C8 0.9269(2) 0.4282(3) 0.64670(10) 0.0927 Uani d . 1 C
C9 0.8532(2) 0.3268(3) 0.66210(10) 0.0766 Uani d . 1 C
C10 0.84700(10) 0.1749(2) 0.62990(10) 0.0554 Uani d . 1 C
C11 0.47730(10) 0.2260(2) 0.52820(10) 0.0612 Uani d . 1 C
C12 0.4735(2) 0.3020(3) 0.44970(10) 0.0683 Uani d . 1 C
C13 0.70300(10) -0.1536(2) 0.86920(10) 0.0592 Uani d . 1 C
C14 0.70000(10) -0.3339(2) 0.86280(10) 0.0529 Uani d . 1 C
C15 0.6521(2) -0.4136(3) 0.79080(10) 0.0845 Uani d . 1 C
C16 0.6514(3) -0.5806(4) 0.7904(2) 0.1152 Uani d . 1 C
C17 0.6976(3) -0.6640(3) 0.8599(3) 0.1093 Uani d . 1 C
C18 0.7442(2) -0.5863(3) 0.9305(2) 0.0892 Uani d . 1 C
C19 0.74520(10) -0.4229(2) 0.93220(10) 0.0666 Uani d . 1 C
H1 0.8548 -0.2266 0.7862 0.1481 Uiso calc R 1 H
H2 0.8884 -0.0702 0.8360 0.1815 Uiso calc R 1 H
H3 0.8971 -0.0819 0.7495 0.1204 Uiso calc R 1 H
H4 1.0269 0.1970 0.5377 0.0796 Uiso calc R 1 H
H5 1.0399 0.4580 0.5910 0.0995 Uiso calc R 1 H
H6 0.9350 0.5378 0.6647 0.1071 Uiso calc R 1 H
H7 0.8095 0.3612 0.6912 0.0912 Uiso calc R 1 H
H8 0.4593 0.3035 0.5680 0.0746 Uiso calc R 1 H
H9 0.4224 0.1382 0.5211 0.0732 Uiso calc R 1 H
H10 0.5295 0.3826 0.4553 0.1058 Uiso calc R 1 H
H11 0.4037 0.3534 0.4252 0.0984 Uiso calc R 1 H
H12 0.4889 0.2261 0.4028 0.1203 Uiso calc R 1 H
H13 0.6500 -0.1199 0.8947 0.0744 Uiso calc R 1 H
H14 0.7766 -0.1165 0.9090 0.0664 Uiso calc R 1 H
H15 0.6157 -0.3500 0.7416 0.1074 Uiso calc R 1 H
H16 0.6166 -0.6350 0.7384 0.1378 Uiso calc R 1 H
H17 0.6965 -0.7763 0.8573 0.1198 Uiso calc R 1 H
H18 0.7772 -0.6471 0.9809 0.1087 Uiso calc R 1 H
H19 0.7784 -0.3626 0.9826 0.0856 Uiso calc R 1 H
H20 0.6077 -0.0366 0.7691 0.0687 Uiso calc R 1 H

loop_
_atom_site_aniso_label
_atom_site_aniso_U_11
_atom_site_aniso_U_22
_atom_site_aniso_U_33
_atom_site_aniso_U_12
_atom_site_aniso_U_13
_atom_site_aniso_U_23
O1 0.0501(7) 0.0695(8) 0.0637(7) 0.0019(6) 0.0285(6) 0.0023(6)
O2 0.0483(7) 0.0652(8) 0.0593(7) 0.0046(6) 0.0234(6) 0.0051(6)
N1 0.0556(9) 0.0637(10) 0.0600(9) 0.0036(8) 0.0236(8) 0.0068(8)
N2 0.0467(8) 0.0658(10) 0.0573(9) -0.0013(7) 0.0227(7) -0.0046(8)
N3 0.0640(10) 0.0750(10) 0.0750(10) 0.0093(9) 0.0341(9) -0.0055(9)
N4 0.0670(10) 0.0920(10) 0.0790(10) 0.0151(10) 0.0396(9) 0.0030(10)
C1 0.0476(9) 0.0530(10) 0.0590(10) -0.0060(8) 0.0191(8) -0.0060(9)
C2 0.0442(9) 0.0570(10) 0.0562(10) -0.0038(8) 0.0221(8) -0.0031(9)
C3 0.0500(10) 0.0487(10) 0.0532(10) -0.0049(8) 0.0224(8) -0.0072(8)
C4 0.0510(10) 0.096(2) 0.0770(10) 0.0040(10) 0.0174(10) 0.0060(10)
C5 0.0421(10) 0.0890(10) 0.0540(10) 0.0063(10) 0.0173(8) 0.0090(10)
C6 0.0520(10) 0.124(2) 0.0720(10) 0.0030(10) 0.0300(10) 0.0140(10)
C7 0.0680(10) 0.124(2) 0.080(2) -0.0320(10) 0.0280(10) 0.005(2)
C8 0.093(2) 0.103(2) 0.087(2) -0.0430(10) 0.0360(10) -0.0210(10)
C9 0.0750(10) 0.094(2) 0.0680(10) -0.0260(10) 0.0330(10) -0.0200(10)
C10 0.0419(9) 0.0760(10) 0.0482(10) -0.0062(9) 0.0145(8) -0.0006(9)
C11 0.0520(10) 0.0690(10) 0.0660(10) 0.0076(9) 0.0232(9) 0.0040(10)
C12 0.0690(10) 0.0750(10) 0.0620(10) 0.0060(10) 0.0229(10) 0.0040(10)
C13 0.0720(10) 0.0560(10) 0.0520(10) -0.0015(9) 0.0242(9) -0.0023(9)
C14 0.0516(10) 0.0540(10) 0.0600(10) -0.0055(8) 0.0276(9) -0.0090(9)
C15 0.105(2) 0.077(2) 0.0750(10) -0.0250(10) 0.0340(10) -0.0250(10)
C16 0.148(3) 0.091(2) 0.130(3) -0.050(2) 0.078(2) -0.060(2)
C17 0.117(2) 0.054(2) 0.197(4) -0.0140(10) 0.106(3) -0.020(2)
C18 0.074(2) 0.062(2) 0.145(2) 0.0050(10) 0.054(2) 0.018(2)
C19 0.0570(10) 0.0570(10) 0.0860(10) -0.0014(9) 0.0240(10) 0.0030(10)

loop_
_atom_type_symbol
_atom_type_scat_dispersion_real
_atom_type_scat_dispersion_imag
_atom_type_scat_source
C 0.003 0.002 'International Tables'
H 0.000 0.000 'International Tables'
O 0.011 0.006 'International Tables'
N 0.006 0.003 'International Tables'

loop_
_geom_angle_atom_site_label_1
_geom_angle_atom_site_label_2
_geom_angle_atom_site_label_3
_geom_angle
C3 O2 C11 115.20(10)
C1 N1 C13 126.0(2)
N3 N2 C2 121.40(10)
N3 N2 C10 109.60(10)
C2 N2 C10 129.00(10)
N2 N3 N4 109.0(2)
N3 N4 C5 108.1(2)
N1 C1 C4 117.4(2)
C2 C1 C4 121.1(2)
N2 C2 C1 118.40(10)
N2 C2 C3 118.2(2)
C1 C2 C3 123.50(10)
O1 C3 O2 122.0(2)
O1 C3 C2 123.9(2)
O2 C3 C2 114.00(10)
N4 C5 C6 130.4(2)
N4 C5 C10 108.6(2)
C6 C5 C10 121.1(2)
C5 C6 C7 116.7(2)
C6 C7 C8 122.1(2)
C7 C8 C9 121.7(2)
C8 C9 C10 116.0(2)
N2 C10 C5 104.8(2)
N2 C10 C9 132.9(2)
C5 C10 C9 122.3(2)
O2 C11 C12 108.10(10)
N1 C13 C14 114.50(10)
C13 C14 C15 122.9(2)
C13 C14 C19 118.7(2)
C15 C14 C19 118.3(2)
C14 C15 C16 119.3(3)
C15 C16 C17 120.6(3)
C16 C17 C18 120.3(2)
C17 C18 C19 120.0(3)
C14 C19 C18 121.5(2)
C1 N1 H20 116.8
C1 C4 H1 109.3
C1 C4 H3 109.5
C1 C4 H3 109.5
C5 C6 H4 119.7
C6 C7 H5 120.6
C7 C8 H6 116.0
C8 C9 H7 120.9
O2 C11 H8 110.4
C12 C11 H8 113.6
H8 C11 H9 103.5
C11 C12 H11 109.6
H10 C12 H11 107.8
H11 C12 H12 107.5
N1 C13 H14 111.5
C14 C13 H14 110.1
C14 C15 H15 118.5
C15 C16 H16 117.9
C16 C17 H17 118.4
C17 C18 H18 120.1
C14 C19 H19 116.4
C13 N1 H20 117.0
C1 C4 H2 109.4
H1 C4 H2 109.2
H2 C4 H3 109.9
C7 C6 H4 123.6
C8 C7 H5 117.1
C9 C8 H6 122.2
C10 C9 H7 123.0
O2 C11 H9 108.2
C12 C11 H9 112.8
C11 C12 H10 113.8
C11 C12 H12 118.2
H10 C12 H12 99.1
N1 C13 H13 107.3
C14 C13 H13 108.4
H13 C13 H14 104.5
C16 C15 H15 122.1
C17 C16 H16 121.5
C18 C17 H17 121.3
C19 C18 H18 120.0
C18 C19 H19 122.1

loop_
_geom_bond_atom_site_label_1
_geom_bond_atom_site_label_2
_geom_bond_distance
O1 C3 1.224(2)
O2 C3 1.344(2)
O2 C11 1.455(2)
N1 C1 1.335(2)
N1 C13 1.454(2)
N2 N3 1.365(2)
N2 C2 1.431(2)
N2 C10 1.359(2)
N3 N4 1.300(2)
N4 C5 1.380(3)
C1 C2 1.377(2)
C1 C4 1.502(3)
C2 C3 1.437(2)
C5 C6 1.398(3)
C5 C10 1.383(2)
C6 C7 1.349(3)
C7 C8 1.401(3)
C8 C9 1.374(3)
C9 C10 1.380(3)
C11 C12 1.494(3)
C13 C14 1.511(3)
C14 C15 1.377(3)
C14 C19 1.379(3)
C15 C16 1.396(4)
C16 C17 1.357(4)
C17 C18 1.348(4)
C18 C19 1.367(3)
N1 H20 0.9
C4 H2 0.95
C6 H4 0.932
C8 H6 0.96
C11 H8 1.03
C12 H10 0.98
C12 H12 1.1
C13 H14 1.03
C16 H16 0.98
C18 H18 0.98
C4 H1 0.95
C4 H3 0.95
C7 H5 0.96
C9 H7 0.92
C11 H9 1.01
C12 H11 0.97
C13 H13 0.98
C15 H15 0.99
C17 H17 0.94
C19 H19 0.98

loop_
_geom_hbond_atom_site_label_D
_geom_hbond_atom_site_label_H
_geom_hbond_atom_site_label_A
_geom_hbond_site_symmetry_A
_geom_hbond_distance_DH
_geom_hbond_distance_HA
_geom_hbond_distance_DA
_geom_hbond_angle_DHA
_geom_hbond_publ_flag
N1 H20 O1 . 0.91 1.96 2.675(2) 134 y
C4 H3 N2 . 0.95 2.36 2.834(2) 110 y
C4 H3 N3 . 0.95 2.68 3.275(3) 121 y
C15 H15 N1 . 0.99 2.53 2.884(3) 101 y
N1 H20 O1 2_656 0.91 2.55 3.218(2) 131 y
C19 H19 C1g 4 0.98 2.55 3.482(2) 159 y
C17 H17 N1 1_545 0.94 2.69 3.582(3) 159 y

loop_
_cod_related_entry_id
_cod_related_entry_database
_cod_related_entry_code
1 ChemSpider 21174223
